data_7045773
loop_
_publ_author_name
'Kobayashi, Katsuaki'
'Koizumi, Take-Aki'
'Ghosh, Debashis'
'Kajiwara, Takashi'
'Kitagawa, Susumu'
'Tanaka, Koji'

_publ_section_title
;
 Electrochemical behavior of a Rh(pentamethylcyclopentadienyl) complex
 bearing an NAD<sup>+</sup>/NADH-functionalized ligand.
;
_journal_issue 15
_journal_name_full 'Dalton transactions (Cambridge, England : 2003)'
_journal_page_first 5207
_journal_page_last 5216
_journal_paper_doi 10.1039/c7dt04594h
_journal_volume 47
_journal_year 2018
_chemical_formula_sum 'C29 H34 Cl2 N3 O2 Rh'
_chemical_formula_weight 630.40
_space_group_crystal_system monoclinic
_space_group_IT_number 14
_space_group_name_Hall '-P 2ybc'
_space_group_name_H-M_alt 'P 1 21/c 1'
_symmetry_space_group_name_Hall '-P 2ybc'
_symmetry_space_group_name_H-M 'P 1 21/c 1'
_atom_sites_solution_hydrogens mixed
_audit_creation_method SHELXL-2014/7
_audit_update_record
;
2018-02-26 deposited with the CCDC.
2018-03-05 downloaded from the CCDC.
;
_cell_angle_alpha 90.0000(7)
_cell_angle_beta 96.3341(8)
_cell_angle_gamma 90.0000(7)
_cell_formula_units_Z 4
_cell_length_a 13.4222(26)
_cell_length_b 14.4974(26)
_cell_length_c 14.0871(26)
_cell_measurement_reflns_used 8241
_cell_measurement_temperature 113.1500
_cell_measurement_theta_max 27.4835
_cell_measurement_theta_min 3.0539
_cell_volume 2724.4(9)
_computing_cell_refinement 'CrystalClear (Rigaku/MSC Inc., 2006)'
_computing_data_collection 'CrystalClear (Rigaku/MSC Inc., 2006)'
_computing_data_reduction 'CrystalClear (Rigaku/MSC Inc., 2006)'
_computing_structure_refinement 'SHELXL-2014/7 (Sheldrick, 2014)'
_computing_structure_solution 'SHELXT 2014/5 (Sheldrick, 2014)'
_diffrn_ambient_temperature 113.1500
_diffrn_measured_fraction_theta_full 0.911
_diffrn_measured_fraction_theta_max 0.885
_diffrn_measurement_device_type 'Saturn70 CCD (4x4 bin mode)'
_diffrn_radiation_type MoK\a
_diffrn_radiation_wavelength 0.7107
_diffrn_reflns_av_R_equivalents 0.0311
_diffrn_reflns_av_unetI/netI 0.0265
_diffrn_reflns_Laue_measured_fraction_full 0.911
_diffrn_reflns_Laue_measured_fraction_max 0.885
_diffrn_reflns_limit_h_max 17
_diffrn_reflns_limit_h_min -17
_diffrn_reflns_limit_k_max 18
_diffrn_reflns_limit_k_min -18
_diffrn_reflns_limit_l_max 18
_diffrn_reflns_limit_l_min -18
_diffrn_reflns_number 18584
_diffrn_reflns_point_group_measured_fraction_full 0.911
_diffrn_reflns_point_group_measured_fraction_max 0.885
_diffrn_reflns_theta_full 25.241
_diffrn_reflns_theta_max 27.490
_diffrn_reflns_theta_min 3.054
_diffrn_source 'Rotating Anode'
_exptl_absorpt_coefficient_mu 0.855
_exptl_absorpt_correction_T_max 1.0000
_exptl_absorpt_correction_T_min 0.7500
_exptl_absorpt_correction_type multi-scan
_exptl_crystal_colour Orange
_exptl_crystal_density_diffrn 1.537
_exptl_crystal_description Platelet
_exptl_crystal_F_000 1296
_exptl_crystal_size_max 0.2000
_exptl_crystal_size_mid 0.1000
_exptl_crystal_size_min 0.0400
_refine_diff_density_max 1.460
_refine_diff_density_min -1.183
_refine_diff_density_rms 0.114
_refine_ls_extinction_method none
_refine_ls_goodness_of_fit_ref 1.115
_refine_ls_hydrogen_treatment constr
_refine_ls_matrix_type full
_refine_ls_number_parameters 344
_refine_ls_number_reflns 5548
_refine_ls_number_restraints 1
_refine_ls_restrained_S_all 1.115
_refine_ls_R_factor_all 0.0479
_refine_ls_R_factor_gt 0.0467
_refine_ls_shift/su_max 0.001
_refine_ls_shift/su_mean 0.000
_refine_ls_structure_factor_coef Fsqd
_refine_ls_weighting_details 'w=1/[\s^2^(Fo^2^)+(0.0356P)^2^+13.8980P] where P=(Fo^2^+2Fc^2^)/3'
_refine_ls_weighting_scheme calc
_refine_ls_wR_factor_gt 0.1133
_refine_ls_wR_factor_ref 0.1140
_reflns_Friedel_coverage 0.000
_reflns_number_gt 5371
_reflns_number_total 5548
_reflns_threshold_expression 'I > 2\s(I)'
_cod_data_source_file c7dt04594h2.cif
_cod_data_source_block 1CHCl
_cod_depositor_comments
;
The following automatic conversions were performed:

'_exptl_absorpt_correction_type' value 'Multi-scan' changed to
'multi-scan' according to
/home/data/users/saulius/crontab/automatic-downloads/rss-feeds/RSC/lib/dictionaries/cif_core.dic
dictionary named 'cif_core.dic' version 2.4.2 from 2011-04-26.

Automatic conversion script
Id: cif_fix_values 4973 2017-02-22 13:04:09Z antanas 

 Adding full bibliography for 7045772--7045773.cif.
;
_cod_original_cell_volume 2724.4330(0)
_cod_database_code 7045773
_shelx_shelxl_version_number 2014/7
_shelx_space_group_comment
;
The symmetry employed for this shelxl refinement is uniquely defined
by the following loop, which should always be used as a source of
symmetry information in preference to the above space-group names.
They are only intended as comments.
;

loop_
_space_group_symop_operation_xyz
'x, y, z'
'-x, y+1/2, -z+1/2'
'-x, -y, -z'
'x, -y-1/2, z-1/2'

loop_
_atom_site_label
_atom_site_type_symbol
_atom_site_fract_x
_atom_site_fract_y
_atom_site_fract_z
_atom_site_U_iso_or_equiv
_atom_site_adp_type
_atom_site_occupancy
_atom_site_site_symmetry_order
_atom_site_calc_flag
_atom_site_refinement_flags_posn
_atom_site_refinement_flags_adp
_atom_site_refinement_flags_occupancy
_atom_site_disorder_assembly
_atom_site_disorder_group
C1 C 0.0442(3) 0.1756(3) 0.6384(3) 0.0265(9) Uani 1 1 d . . . . .
H1 H -0.0112 0.2130 0.6435 0.032 Uiso 1 1 calc R U . . .
C2 C 0.0298(4) 0.0828(3) 0.6157(3) 0.0337(10) Uani 1 1 d . . . . .
H2 H -0.0345 0.0584 0.6049 0.040 Uiso 1 1 calc R U . . .
C3 C 0.1122(4) 0.0279(3) 0.6095(4) 0.0369(11) Uani 1 1 d . . . . .
H3 H 0.1040 -0.0342 0.5939 0.044 Uiso 1 1 calc R U . . .
C23 C 0.3279(3) 0.4999(3) 0.7440(3) 0.0301(9) Uani 1 1 d . . . A 1
H23A H 0.3713 0.4817 0.8005 0.036 Uiso 1 1 calc R U . A 1
H23B H 0.3289 0.5667 0.7404 0.036 Uiso 1 1 calc R U . A 1
C24 C 0.1307(3) 0.5739(3) 0.6221(3) 0.0246(8) Uani 1 1 d . . . . .
H24A H 0.1856 0.5674 0.5844 0.037 Uiso 1 1 calc R U . . .
H24B H 0.1354 0.6324 0.6542 0.037 Uiso 1 1 calc R U . . .
H24C H 0.0686 0.5706 0.5814 0.037 Uiso 1 1 calc R U . . .
C25 C -0.0543(3) 0.4517(3) 0.6683(3) 0.0250(8) Uani 1 1 d . . . . .
H25A H -0.0529 0.4530 0.6003 0.038 Uiso 1 1 calc R U . . .
H25B H -0.0834 0.5079 0.6886 0.038 Uiso 1 1 calc R U . . .
H25C H -0.0936 0.4002 0.6852 0.038 Uiso 1 1 calc R U . . .
C26 C 0.0254(3) 0.3134(3) 0.8408(3) 0.0278(9) Uani 1 1 d . . . . .
H26A H -0.0390 0.3066 0.8045 0.042 Uiso 1 1 calc R U . . .
H26B H 0.0168 0.3345 0.9040 0.042 Uiso 1 1 calc R U . . .
H26C H 0.0592 0.2549 0.8447 0.042 Uiso 1 1 calc R U . . .
C27 C 0.2595(3) 0.3487(3) 0.8935(3) 0.0240(8) Uani 1 1 d . . . . .
H27A H 0.2244 0.2984 0.9191 0.036 Uiso 1 1 calc R U . . .
H27B H 0.2794 0.3923 0.9433 0.036 Uiso 1 1 calc R U . . .
H27C H 0.3178 0.3257 0.8676 0.036 Uiso 1 1 calc R U . . .
C28 C 0.5583(5) 0.0902(8) 0.4392(6) 0.089(3) Uani 1 1 d D . . . .
H28A H 0.4944 0.0741 0.4593 0.134 Uiso 0.87 1 d R U P B 1
H28B H 0.5583 0.0762 0.3726 0.134 Uiso 0.87 1 d R U P B 1
H28C H 0.5701 0.1550 0.4492 0.134 Uiso 0.87 1 d R U P B 1
H28D H 0.5394 0.1033 0.3728 0.134 Uiso 0.13 1 d R U P C 2
H28E H 0.6296 0.0957 0.4532 0.134 Uiso 0.13 1 d R U P C 2
H28F H 0.5380 0.0286 0.4532 0.134 Uiso 0.13 1 d R U P C 2
C29 C 0.8040(7) 0.2219(6) 0.4836(6) 0.085(3) Uani 1 1 d . . . . .
H29A H 0.7599 0.2702 0.4995 0.127 Uiso 1 1 calc R U . . .
H29B H 0.7853 0.2023 0.4190 0.127 Uiso 1 1 calc R U . . .
H29C H 0.8717 0.2444 0.4898 0.127 Uiso 1 1 calc R U . . .
N1 N 0.1368(3) 0.2125(2) 0.6533(2) 0.0213(7) Uani 1 1 d . . . . .
N2 N 0.3066(2) 0.3011(2) 0.6539(2) 0.0169(6) Uani 1 1 d . . . . .
N3 N 0.5671(3) 0.3699(3) 0.6704(3) 0.0345(9) Uani 1 1 d . . . . .
H3A H 0.6248 0.3462 0.6885 0.041 Uiso 1 1 calc R U . . .
Rh1 Rh 0.16485(2) 0.35379(2) 0.67012(2) 0.01477(9) Uani 1 1 d . . . . .
Cl1 Cl 0.12313(7) 0.36439(7) 0.50169(6) 0.0229(2) Uani 1 1 d . . . . .
Cl2 Cl 0.76627(10) 0.25764(12) 0.72050(13) 0.0561(4) Uani 1 1 d . . . D 1
O1 O 0.7969(4) 0.1447(4) 0.5476(4) 0.0735(14) Uani 1 1 d . . . . .
H1A H 0.8013 0.1641 0.6026 0.110 Uiso 1 1 d R U . E 1
O2 O 0.6287(5) 0.0431(5) 0.4889(6) 0.090(2) Uani 0.87 1 d D . P F 1
H2A H 0.6783 0.0758 0.5012 0.134 Uiso 0.87 1 calc R U P F 1
C4 C 0.2077(4) 0.0650(3) 0.6264(3) 0.0309(9) Uani 1 1 d . . . . .
H4 H 0.2640 0.0280 0.6243 0.037 Uiso 1 1 calc R U . . .
C5 C 0.2175(3) 0.1592(3) 0.6469(3) 0.0214(8) Uani 1 1 d . . . . .
C6 C 0.3141(3) 0.2085(3) 0.6551(3) 0.0202(8) Uani 1 1 d . . . . .
C7 C 0.4079(3) 0.1656(3) 0.6627(3) 0.0278(9) Uani 1 1 d . . . . .
H7 H 0.4126 0.1016 0.6628 0.033 Uiso 1 1 calc R U . . .
C8 C 0.4927(3) 0.2189(3) 0.6701(3) 0.0295(9) Uani 1 1 d . . . . .
H8 H 0.5556 0.1913 0.6776 0.035 Uiso 1 1 calc R U . . .
C9 C 0.4840(3) 0.3154(3) 0.6662(3) 0.0270(9) Uani 1 1 d . . . . .
C10 C 0.5609(3) 0.4622(3) 0.6462(3) 0.0289(9) Uani 1 1 d . . . . .
C11 C 0.6497(3) 0.5110(4) 0.6320(4) 0.0347(10) Uani 1 1 d . . . . .
H11 H 0.7116 0.4817 0.6424 0.042 Uiso 1 1 calc R U . . .
C12 C 0.6444(4) 0.6011(4) 0.6030(4) 0.0370(11) Uani 1 1 d . . . . .
H12 H 0.7029 0.6328 0.5943 0.044 Uiso 1 1 calc R U . . .
C13 C 0.5521(4) 0.6461(3) 0.5863(4) 0.0341(10) Uani 1 1 d . . . . .
H13 H 0.5488 0.7070 0.5655 0.041 Uiso 1 1 calc R U . . .
C14 C 0.4650(3) 0.5984(3) 0.6012(3) 0.0306(10) Uani 1 1 d . . . . .
H14 H 0.4035 0.6282 0.5902 0.037 Uiso 1 1 calc R U . . .
C15 C 0.4678(3) 0.5074(3) 0.6321(3) 0.0289(9) Uani 1 1 d . . . . .
C16 C 0.3720(3) 0.4583(3) 0.6511(3) 0.0280(9) Uani 1 1 d . . . A 1
H16 H 0.3222 0.4702 0.5962 0.034 Uiso 1 1 calc R U . A 1
C17 C 0.3881(3) 0.3552(3) 0.6565(3) 0.0214(8) Uani 1 1 d . . . . .
C18 C 0.2215(3) 0.4683(3) 0.7544(3) 0.0211(8) Uani 1 1 d . . . . .
C19 C 0.1346(3) 0.4980(3) 0.6945(3) 0.0183(7) Uani 1 1 d . . . . .
C20 C 0.0503(3) 0.4426(3) 0.7164(3) 0.0179(7) Uani 1 1 d . . . . .
C21 C 0.0861(3) 0.3816(3) 0.7932(3) 0.0192(7) Uani 1 1 d . . . . .
C22 C 0.1923(3) 0.3951(3) 0.8163(3) 0.0187(7) Uani 1 1 d . . . . .
O0AA O 0.514(3) 0.148(2) 0.490(3) 0.070(10) Uiso 0.13 1 d D . P F 2
H0AD H 0.4691 0.1217 0.5145 0.105 Uiso 0.13 1 d R U P F 2

loop_
_atom_site_aniso_label
_atom_site_aniso_U_11
_atom_site_aniso_U_22
_atom_site_aniso_U_33
_atom_site_aniso_U_23
_atom_site_aniso_U_13
_atom_site_aniso_U_12
C1 0.029(2) 0.027(2) 0.023(2) 0.0015(17) 0.0003(16) -0.0079(17)
C2 0.042(3) 0.029(2) 0.029(2) 0.0036(18) 0.0016(19) -0.015(2)
C3 0.055(3) 0.020(2) 0.038(3) -0.0039(19) 0.011(2) -0.016(2)
C23 0.026(2) 0.027(2) 0.035(2) 0.0036(18) -0.0051(17) -0.0025(17)
C24 0.0241(19) 0.0178(19) 0.030(2) 0.0043(16) -0.0040(16) 0.0001(15)
C25 0.0183(18) 0.033(2) 0.0225(19) 0.0067(17) -0.0013(15) 0.0012(16)
C26 0.0217(19) 0.038(2) 0.024(2) 0.0097(18) 0.0031(16) 0.0033(18)
C27 0.0227(19) 0.026(2) 0.0214(19) 0.0011(16) -0.0052(15) 0.0052(16)
C28 0.034(3) 0.176(10) 0.059(4) 0.023(5) 0.008(3) 0.037(5)
C29 0.087(6) 0.091(6) 0.083(6) 0.038(5) 0.035(5) 0.033(5)
N1 0.0280(17) 0.0170(16) 0.0191(16) 0.0006(12) 0.0039(13) -0.0043(13)
N2 0.0200(15) 0.0158(15) 0.0146(14) -0.0004(12) 0.0002(11) 0.0000(12)
N3 0.0193(17) 0.032(2) 0.050(2) 0.0053(18) -0.0059(16) -0.0002(15)
Rh1 0.01627(14) 0.01366(14) 0.01440(14) 0.00059(11) 0.00172(9) -0.00083(11)
Cl1 0.0272(5) 0.0266(5) 0.0142(4) 0.0007(3) -0.0003(3) 0.0043(4)
Cl2 0.0335(7) 0.0583(9) 0.0735(10) 0.0211(8) -0.0072(6) 0.0026(6)
O1 0.076(3) 0.071(3) 0.075(3) 0.020(3) 0.015(3) 0.020(3)
O2 0.079(4) 0.063(4) 0.127(6) -0.012(4) 0.017(4) 0.016(3)
C4 0.045(3) 0.018(2) 0.032(2) -0.0002(17) 0.0139(19) -0.0003(18)
C5 0.033(2) 0.0163(18) 0.0160(17) 0.0011(14) 0.0069(15) -0.0028(15)
C6 0.028(2) 0.0180(18) 0.0151(17) 0.0024(14) 0.0058(14) 0.0031(15)
C7 0.034(2) 0.019(2) 0.032(2) 0.0060(16) 0.0098(18) 0.0068(17)
C8 0.027(2) 0.026(2) 0.034(2) 0.0066(18) 0.0017(17) 0.0080(17)
C9 0.024(2) 0.026(2) 0.029(2) 0.0049(17) -0.0022(16) -0.0010(17)
C10 0.0169(19) 0.032(2) 0.036(2) 0.0037(19) -0.0020(16) -0.0048(17)
C11 0.023(2) 0.040(3) 0.040(3) -0.002(2) -0.0031(18) -0.0070(19)
C12 0.030(2) 0.043(3) 0.038(3) -0.001(2) 0.0038(19) -0.019(2)
C13 0.034(2) 0.029(2) 0.038(2) 0.003(2) 0.0012(19) -0.014(2)
C14 0.026(2) 0.027(2) 0.038(2) 0.0069(19) -0.0021(18) -0.0076(17)
C15 0.021(2) 0.027(2) 0.037(2) 0.0055(18) -0.0020(17) -0.0069(17)
C16 0.0208(19) 0.023(2) 0.038(2) 0.0075(18) -0.0077(17) -0.0060(16)
C17 0.0203(18) 0.0197(18) 0.0227(18) 0.0017(15) -0.0046(14) 0.0014(15)
C18 0.0208(19) 0.0152(17) 0.0257(19) -0.0033(15) -0.0040(15) 0.0006(14)
C19 0.0202(18) 0.0114(16) 0.0228(18) -0.0026(14) 0.0003(14) 0.0017(14)
C20 0.0166(17) 0.0214(18) 0.0158(16) 0.0006(14) 0.0020(13) 0.0029(14)
C21 0.0174(17) 0.026(2) 0.0147(16) 0.0002(14) 0.0029(13) 0.0035(15)
C22 0.0182(17) 0.0212(18) 0.0168(17) -0.0061(15) 0.0026(14) -0.0003(14)

loop_
_atom_type_symbol
_atom_type_description
_atom_type_scat_dispersion_real
_atom_type_scat_dispersion_imag
_atom_type_scat_source
C C 0.0033 0.0016 'International Tables Vol C Tables 4.2.6.8 and 6.1.1.4'
H H 0.0000 0.0000 'International Tables Vol C Tables 4.2.6.8 and 6.1.1.4'
Cl Cl 0.1484 0.1585 'International Tables Vol C Tables 4.2.6.8 and 6.1.1.4'
N N 0.0061 0.0033 'International Tables Vol C Tables 4.2.6.8 and 6.1.1.4'
O O 0.0106 0.0060 'International Tables Vol C Tables 4.2.6.8 and 6.1.1.4'
Rh Rh -1.1178 0.9187 'International Tables Vol C Tables 4.2.6.8 and 6.1.1.4'

loop_
_geom_angle_atom_site_label_1
_geom_angle_atom_site_label_2
_geom_angle_atom_site_label_3
_geom_angle
N1 C1 C2 121.4(4)
N1 C1 H1 119.3
C2 C1 H1 119.3
C3 C2 C1 118.9(4)
C3 C2 H2 120.6
C1 C2 H2 120.6
C2 C3 C4 120.0(4)
C2 C3 H3 120.0
C4 C3 H3 120.0
C18 C23 C16 113.4(3)
C18 C23 H23A 108.9
C16 C23 H23A 108.9
C18 C23 H23B 108.9
C16 C23 H23B 108.9
H23A C23 H23B 107.7
C19 C24 H24A 109.5
C19 C24 H24B 109.5
H24A C24 H24B 109.5
C19 C24 H24C 109.5
H24A C24 H24C 109.5
H24B C24 H24C 109.5
C20 C25 H25A 109.5
C20 C25 H25B 109.5
H25A C25 H25B 109.5
C20 C25 H25C 109.5
H25A C25 H25C 109.5
H25B C25 H25C 109.5
C21 C26 H26A 109.5
C21 C26 H26B 109.5
H26A C26 H26B 109.5
C21 C26 H26C 109.5
H26A C26 H26C 109.5
H26B C26 H26C 109.5
C22 C27 H27A 109.5
C22 C27 H27B 109.5
H27A C27 H27B 109.5
C22 C27 H27C 109.5
H27A C27 H27C 109.5
H27B C27 H27C 109.5
O2 C28 H28A 109.4
O2 C28 H28B 109.5
H28A C28 H28B 109.4
O2 C28 H28C 109.6
H28A C28 H28C 109.5
H28B C28 H28C 109.5
O0AA C28 H28D 109.2
O0AA C28 H28E 109.9
H28D C28 H28E 109.5
O0AA C28 H28F 109.4
H28D C28 H28F 109.5
H28E C28 H28F 109.5
O1 C29 H29A 109.5
O1 C29 H29B 109.5
H29A C29 H29B 109.5
O1 C29 H29C 109.5
H29A C29 H29C 109.5
H29B C29 H29C 109.5
C5 N1 C1 119.9(4)
C5 N1 Rh1 115.8(3)
C1 N1 Rh1 123.9(3)
C17 N2 C6 121.5(3)
C17 N2 Rh1 122.2(3)
C6 N2 Rh1 115.6(3)
C9 N3 C10 121.6(4)
C9 N3 H3A 119.2
C10 N3 H3A 119.2
N2 Rh1 N1 77.52(13)
N2 Rh1 C18 94.16(14)
N1 Rh1 C18 151.00(14)
N2 Rh1 C22 98.41(13)
N1 Rh1 C22 113.16(14)
C18 Rh1 C22 39.87(15)
N2 Rh1 C20 159.96(13)
N1 Rh1 C20 119.49(14)
C18 Rh1 C20 65.82(15)
C22 Rh1 C20 66.11(14)
N2 Rh1 C19 124.08(14)
N1 Rh1 C19 158.36(14)
C18 Rh1 C19 38.82(14)
C22 Rh1 C19 65.91(15)
C20 Rh1 C19 39.16(14)
N2 Rh1 C21 133.44(13)
N1 Rh1 C21 100.08(14)
C18 Rh1 C21 65.50(15)
C22 Rh1 C21 39.09(14)
C20 Rh1 C21 38.84(14)
C19 Rh1 C21 64.96(15)
N2 Rh1 Cl1 91.79(9)
N1 Rh1 Cl1 86.02(9)
C18 Rh1 Cl1 122.32(11)
C22 Rh1 Cl1 159.78(11)
C20 Rh1 Cl1 99.51(10)
C19 Rh1 Cl1 93.92(11)
C21 Rh1 Cl1 134.72(10)
C29 O1 H1A 108.7
C28 O2 H2A 109.5
C3 C4 C5 118.6(4)
C3 C4 H4 120.7
C5 C4 H4 120.7
N1 C5 C4 121.1(4)
N1 C5 C6 115.1(3)
C4 C5 C6 123.6(4)
N2 C6 C7 120.7(4)
N2 C6 C5 114.8(3)
C7 C6 C5 124.5(4)
C8 C7 C6 119.2(4)
C8 C7 H7 120.4
C6 C7 H7 120.4
C7 C8 C9 119.6(4)
C7 C8 H8 120.2
C9 C8 H8 120.2
N3 C9 C17 120.2(4)
N3 C9 C8 120.7(4)
C17 C9 C8 119.0(4)
N3 C10 C15 121.0(4)
N3 C10 C11 119.3(4)
C15 C10 C11 119.7(4)
C12 C11 C10 120.0(5)
C12 C11 H11 120.0
C10 C11 H11 120.0
C11 C12 C13 120.8(4)
C11 C12 H12 119.6
C13 C12 H12 119.6
C14 C13 C12 119.1(5)
C14 C13 H13 120.5
C12 C13 H13 120.5
C15 C14 C13 121.6(4)
C15 C14 H14 119.2
C13 C14 H14 119.2
C14 C15 C10 118.7(4)
C14 C15 C16 120.4(4)
C10 C15 C16 120.9(4)
C17 C16 C15 110.7(4)
C17 C16 C23 113.1(4)
C15 C16 C23 111.2(4)
C17 C16 H16 107.2
C15 C16 H16 107.2
C23 C16 H16 107.2
N2 C17 C9 119.9(4)
N2 C17 C16 117.7(3)
C9 C17 C16 122.4(4)
C19 C18 C22 108.5(3)
C19 C18 C23 124.5(4)
C22 C18 C23 126.5(3)
C19 C18 Rh1 71.8(2)
C22 C18 Rh1 70.3(2)
C23 C18 Rh1 117.5(3)
C18 C19 C20 108.3(3)
C18 C19 C24 126.1(4)
C20 C19 C24 125.6(3)
C18 C19 Rh1 69.4(2)
C20 C19 Rh1 70.3(2)
C24 C19 Rh1 126.5(3)
C21 C20 C19 107.3(3)
C21 C20 C25 127.9(3)
C19 C20 C25 124.8(3)
C21 C20 Rh1 70.8(2)
C19 C20 Rh1 70.6(2)
C25 C20 Rh1 125.5(3)
C20 C21 C22 109.1(3)
C20 C21 C26 126.4(3)
C22 C21 C26 124.5(3)
C20 C21 Rh1 70.4(2)
C22 C21 Rh1 69.4(2)
C26 C21 Rh1 125.3(3)
C21 C22 C18 106.8(3)
C21 C22 C27 127.3(4)
C18 C22 C27 125.7(3)
C21 C22 Rh1 71.5(2)
C18 C22 Rh1 69.9(2)
C27 C22 Rh1 127.0(3)
C28 O0AA H0AD 109.4

loop_
_geom_bond_atom_site_label_1
_geom_bond_atom_site_label_2
_geom_bond_distance
C1 N1 1.348(5)
C1 C2 1.391(6)
C1 H1 0.9300
C2 C3 1.374(7)
C2 H2 0.9300
C3 C4 1.386(7)
C3 H3 0.9300
C23 C18 1.522(6)
C23 C16 1.611(7)
C23 H23A 0.9700
C23 H23B 0.9700
C24 C19 1.498(5)
C24 H24A 0.9600
C24 H24B 0.9600
C24 H24C 0.9600
C25 C20 1.495(5)
C25 H25A 0.9600
C25 H25B 0.9600
C25 H25C 0.9600
C26 C21 1.487(6)
C26 H26A 0.9600
C26 H26B 0.9600
C26 H26C 0.9600
C27 C22 1.493(5)
C27 H27A 0.9600
C27 H27B 0.9600
C27 H27C 0.9600
C28 O0AA 1.29(2)
C28 O2 1.306(9)
C28 H28A 0.9601
C28 H28B 0.9601
C28 H28C 0.9597
C28 H28D 0.9600
C28 H28E 0.9599
C28 H28F 0.9602
C29 O1 1.447(9)
C29 H29A 0.9600
C29 H29B 0.9600
C29 H29C 0.9600
N1 C5 1.342(5)
N1 Rh1 2.092(3)
N2 C17 1.344(5)
N2 C6 1.346(5)
N2 Rh1 2.086(3)
N3 C9 1.363(6)
N3 C10 1.382(6)
N3 H3A 0.8600
Rh1 C18 2.132(4)
Rh1 C22 2.137(4)
Rh1 C20 2.161(4)
Rh1 C19 2.164(4)
Rh1 C21 2.166(4)
Rh1 Cl1 2.3819(10)
O1 H1A 0.8201
O2 H2A 0.8200
C4 C5 1.398(6)
C4 H4 0.9300
C5 C6 1.474(6)
C6 C7 1.397(6)
C7 C8 1.371(6)
C7 H7 0.9300
C8 C9 1.405(6)
C8 H8 0.9300
C9 C17 1.403(6)
C10 C15 1.405(6)
C10 C11 1.419(6)
C11 C12 1.368(7)
C11 H11 0.9300
C12 C13 1.396(7)
C12 H12 0.9300
C13 C14 1.394(6)
C13 H13 0.9300
C14 C15 1.387(6)
C14 H14 0.9300
C15 C16 1.520(6)
C16 C17 1.510(6)
C16 H16 0.9800
C18 C19 1.428(5)
C18 C22 1.456(6)
C19 C20 1.449(5)
C20 C21 1.439(5)
C21 C22 1.440(5)
O0AA H0AD 0.8200

loop_
_geom_torsion_atom_site_label_1
_geom_torsion_atom_site_label_2
_geom_torsion_atom_site_label_3
_geom_torsion_atom_site_label_4
_geom_torsion
N1 C1 C2 C3 0.8(7)
C1 C2 C3 C4 0.5(7)
C2 C1 N1 C5 -0.5(6)
C2 C1 N1 Rh1 171.7(3)
C2 C3 C4 C5 -1.9(7)
C1 N1 C5 C4 -1.1(6)
Rh1 N1 C5 C4 -173.9(3)
C1 N1 C5 C6 174.2(3)
Rh1 N1 C5 C6 1.4(4)
C3 C4 C5 N1 2.2(6)
C3 C4 C5 C6 -172.7(4)
C17 N2 C6 C7 2.3(6)
Rh1 N2 C6 C7 -168.0(3)
C17 N2 C6 C5 -177.0(3)
Rh1 N2 C6 C5 12.6(4)
N1 C5 C6 N2 -9.3(5)
C4 C5 C6 N2 165.9(4)
N1 C5 C6 C7 171.4(4)
C4 C5 C6 C7 -13.4(6)
N2 C6 C7 C8 0.7(6)
C5 C6 C7 C8 -180.0(4)
C6 C7 C8 C9 -2.4(7)
C10 N3 C9 C17 -13.4(7)
C10 N3 C9 C8 165.7(5)
C7 C8 C9 N3 -178.0(4)
C7 C8 C9 C17 1.1(7)
C9 N3 C10 C15 11.0(7)
C9 N3 C10 C11 -166.6(5)
N3 C10 C11 C12 176.5(5)
C15 C10 C11 C12 -1.2(7)
C10 C11 C12 C13 -0.5(8)
C11 C12 C13 C14 1.2(8)
C12 C13 C14 C15 -0.1(7)
C13 C14 C15 C10 -1.6(7)
C13 C14 C15 C16 177.8(4)
N3 C10 C15 C14 -175.4(5)
C11 C10 C15 C14 2.2(7)
N3 C10 C15 C16 5.2(7)
C11 C10 C15 C16 -177.2(4)
C14 C15 C16 C17 164.1(4)
C10 C15 C16 C17 -16.6(6)
C14 C15 C16 C23 -69.3(5)
C10 C15 C16 C23 110.1(5)
C18 C23 C16 C17 -67.1(5)
C18 C23 C16 C15 167.6(4)
C6 N2 C17 C9 -3.6(6)
Rh1 N2 C17 C9 166.1(3)
C6 N2 C17 C16 177.8(4)
Rh1 N2 C17 C16 -12.5(5)
N3 C9 C17 N2 -179.0(4)
C8 C9 C17 N2 1.9(6)
N3 C9 C17 C16 -0.5(7)
C8 C9 C17 C16 -179.6(4)
C15 C16 C17 N2 -167.0(4)
C23 C16 C17 N2 67.5(5)
C15 C16 C17 C9 14.4(6)
C23 C16 C17 C9 -111.1(4)
C16 C23 C18 C19 -71.3(5)
C16 C23 C18 C22 99.7(5)
C16 C23 C18 Rh1 14.7(5)
C22 C18 C19 C20 -1.3(4)
C23 C18 C19 C20 171.1(4)
Rh1 C18 C19 C20 59.7(3)
C22 C18 C19 C24 178.1(4)
C23 C18 C19 C24 -9.5(6)
Rh1 C18 C19 C24 -120.8(4)
C22 C18 C19 Rh1 -61.0(3)
C23 C18 C19 Rh1 111.3(4)
C18 C19 C20 C21 2.5(4)
C24 C19 C20 C21 -177.0(4)
Rh1 C19 C20 C21 61.6(3)
C18 C19 C20 C25 -179.4(4)
C24 C19 C20 C25 1.2(6)
Rh1 C19 C20 C25 -120.3(4)
C18 C19 C20 Rh1 -59.2(3)
C24 C19 C20 Rh1 121.4(4)
C19 C20 C21 C22 -2.7(4)
C25 C20 C21 C22 179.2(4)
Rh1 C20 C21 C22 58.7(3)
C19 C20 C21 C26 178.6(4)
C25 C20 C21 C26 0.5(7)
Rh1 C20 C21 C26 -119.9(4)
C19 C20 C21 Rh1 -61.5(3)
C25 C20 C21 Rh1 120.5(4)
C20 C21 C22 C18 1.9(4)
C26 C21 C22 C18 -179.3(4)
Rh1 C21 C22 C18 61.3(3)
C20 C21 C22 C27 177.8(4)
C26 C21 C22 C27 -3.5(6)
Rh1 C21 C22 C27 -122.8(4)
C20 C21 C22 Rh1 -59.4(3)
C26 C21 C22 Rh1 119.4(4)
C19 C18 C22 C21 -0.4(4)
C23 C18 C22 C21 -172.6(4)
Rh1 C18 C22 C21 -62.4(3)
C19 C18 C22 C27 -176.3(4)
C23 C18 C22 C27 11.5(6)
Rh1 C18 C22 C27 121.7(4)
C19 C18 C22 Rh1 62.0(3)
C23 C18 C22 Rh1 -110.2(4)
